data_4115385
loop_
_publ_author_name
'Nathan R. M. Crawford'
'Allan G. Hee'
'Jeffrey R. Long'

_publ_contact_author
;
        Jeffrey R. Long
        Department of Chemistry
        University of California, Berkeley
        United States of America
;
_publ_contact_author_email jlong@cchem.berkeley.edu
_publ_contact_author_fax '510 642-8369'
_publ_contact_author_phone '510 642-0860'
_publ_section_title
;
 Cluster Synthesis via Ligand-Arrested Solid Growth:
 Triethylphosphine-Capped Fragments of Binary Metal Chalcogenides
;
_journal_name_full 'Journal of the American Chemical Society'
_journal_page_first 14842
_journal_page_last 14843
_journal_paper_doi 10.1021/ja027862f
_journal_volume 124
_journal_year 2002
_chemical_compound_source synthetic
_chemical_formula_structural Cu26Se13(PEt3)14
_chemical_formula_sum 'C84 H210 Cu26 P14 Se13'
_chemical_formula_weight 4332.62
_chemical_name_systematic
; 
 ? 
;
_space_group_IT_number 12
_symmetry_cell_setting monoclinic
_symmetry_space_group_name_Hall '-I 2y'
_symmetry_space_group_name_H-M 'I 1 2/m 1'
_atom_sites_solution_hydrogens geom
_atom_sites_solution_primary direct
_atom_sites_solution_secondary difmap
_audit_creation_method SHELXL
_cell_angle_alpha 90.00
_cell_angle_beta 90.305(2)
_cell_angle_gamma 90.00
_cell_formula_units_Z 2
_cell_length_a 17.2391(7)
_cell_length_b 23.4906(10)
_cell_length_c 17.3030(12)
_cell_measurement_temperature 130(2)
_cell_volume 7006.9(6)
_computing_cell_refinement 'Bruker SAINT'
_computing_data_collection 'Bruker SMART'
_computing_data_reduction 'Bruker SAINT, SADABS'
_computing_molecular_graphics 'Bruker SHELXTL'
_computing_publication_material 'Bruker SHELXTL'
_computing_structure_refinement 'SHELXL-93 (Sheldrick, 1993)'
_computing_structure_solution 'SHELXS-86 (Sheldrick, 1990)'
_diffrn_ambient_temperature 130(2)
_diffrn_measurement_device 'Bruker SMART'
_diffrn_measurement_method 'CCD area detector'
_diffrn_radiation_monochromator graphite
_diffrn_radiation_source 'fine-focus sealed tube'
_diffrn_radiation_type MoK\a
_diffrn_radiation_wavelength 0.71073
_diffrn_reflns_av_R_equivalents 0.0781
_diffrn_reflns_av_sigmaI/netI 0.1140
_diffrn_reflns_limit_h_max 12
_diffrn_reflns_limit_h_min -19
_diffrn_reflns_limit_k_max 26
_diffrn_reflns_limit_k_min -25
_diffrn_reflns_limit_l_max 19
_diffrn_reflns_limit_l_min -18
_diffrn_reflns_number 14276
_diffrn_reflns_theta_max 23.23
_diffrn_reflns_theta_min 1.73
_exptl_absorpt_coefficient_mu 7.420
_exptl_absorpt_correction_T_max 0.44
_exptl_absorpt_correction_T_min 0.14
_exptl_absorpt_correction_type empirical
_exptl_crystal_colour red
_exptl_crystal_density_diffrn 2.054
_exptl_crystal_description block
_exptl_crystal_F_000 4240
_exptl_crystal_size_max 0.21
_exptl_crystal_size_mid 0.15
_exptl_crystal_size_min 0.11
_refine_diff_density_max 2.483
_refine_diff_density_min -1.382
_refine_diff_density_rms 0.164
_refine_ls_extinction_method none
_refine_ls_goodness_of_fit_all 1.078
_refine_ls_goodness_of_fit_obs 1.370
_refine_ls_matrix_type full
_refine_ls_number_parameters 309
_refine_ls_number_reflns 5128
_refine_ls_number_restraints 83
_refine_ls_restrained_S_all 1.077
_refine_ls_restrained_S_obs 1.360
_refine_ls_R_factor_all 0.1757
_refine_ls_R_factor_obs 0.0925
_refine_ls_shift/esd_max 0.119
_refine_ls_shift/esd_mean 0.016
_refine_ls_structure_factor_coef Fsqd
_refine_ls_weighting_details 'w=1/[\s^2^(Fo^2^)+(0.1279P)^2^+48.0972P] where P=(Fo^2^+2Fc^2^)/3'
_refine_ls_weighting_scheme calc
_refine_ls_wR_factor_all 0.2745
_refine_ls_wR_factor_obs 0.2391
_reflns_number_observed 2508
_reflns_number_total 5128
_reflns_observed_criterion >2sigma(I)
_cod_data_source_file ja027862f_s2_2.cif
_cod_data_source_block 1
_cod_depositor_comments
;
The following automatic conversions were performed:

'_refine_ls_weighting_scheme' value 'calc
w=1/[\s^2^(Fo^2^)+(0.1279P)^2^+48.0972P] where P=(Fo^2^+2Fc^2^)/3'
was changed to 'calc'. New tag '_refine_ls_weighting_details' was
created. The value of the new tag was set to
'w=1/[\s^2^(Fo^2^)+(0.1279P)^2^+48.0972P] where P=(Fo^2^+2Fc^2^)/3'.

Automatic conversion script
Id: cif_fix_values 3143 2015-03-26 13:38:13Z robertas 
;
_cod_database_code 4115385

loop_
_symmetry_equiv_pos_as_xyz
'x, y, z'
'x, -y, z'
'x+1/2, y+1/2, z+1/2'
'x+1/2, -y+1/2, z+1/2'
'-x, -y, -z'
'-x, y, -z'
'-x+1/2, -y+1/2, -z+1/2'
'-x+1/2, y+1/2, -z+1/2'

loop_
_atom_site_aniso_label
_atom_site_aniso_U_11
_atom_site_aniso_U_22
_atom_site_aniso_U_33
_atom_site_aniso_U_23
_atom_site_aniso_U_13
_atom_site_aniso_U_12
Se1 0.060(2) 0.044(2) 0.068(2) 0.000 0.017(2) 0.000
Se2 0.0544(12) 0.0596(12) 0.0838(14) -0.0099(10) 0.0259(10) -0.0078(10)
Se4 0.042(2) 0.168(3) 0.076(2) 0.000 0.0012(15) 0.000
Se6 0.083(2) 0.0520(12) 0.161(2) -0.0280(13) 0.053(2) -0.0210(11)
Se8 0.043(2) 0.104(2) 0.074(2) 0.000 0.0001(14) 0.000
Cu1 0.095(3) 0.067(2) 0.200(5) 0.000 0.069(3) 0.000
Cu2 0.161(4) 0.192(4) 0.144(3) -0.098(3) -0.014(3) -0.011(3)
Cu3 0.104(3) 0.160(4) 0.245(5) -0.044(3) 0.040(3) 0.076(3)
Cu4 0.050(2) 0.145(4) 0.080(3) 0.000 -0.006(2) 0.000
Cu5 0.086(3) 0.072(2) 0.064(2) 0.000 0.032(2) 0.000
Cu6 0.085(2) 0.054(2) 0.152(3) 0.006(2) -0.003(2) -0.0035(14)
Cu7 0.078(3) 0.151(4) 0.067(2) 0.000 -0.017(2) 0.000
Cu8 0.115(2) 0.117(2) 0.111(2) 0.020(2) 0.059(2) -0.007(2)
Cu9 0.034(2) 0.140(4) 0.141(4) 0.000 0.006(2) 0.000
P1 0.140(11) 0.081(7) 0.299(18) 0.000 0.104(12) 0.000
P2 0.074(5) 0.272(12) 0.167(8) -0.145(8) 0.044(5) -0.056(6)
P3 0.062(4) 0.090(4) 0.122(5) 0.026(4) 0.039(3) 0.029(3)
P4 0.052(5) 0.285(16) 0.076(6) 0.000 -0.003(5) 0.000
P5 0.135(9) 0.117(7) 0.091(7) 0.000 0.063(6) 0.000

loop_
_atom_site_label
_atom_site_type_symbol
_atom_site_fract_x
_atom_site_fract_y
_atom_site_fract_z
_atom_site_U_iso_or_equiv
_atom_site_thermal_displace_type
_atom_site_occupancy
_atom_site_calc_flag
_atom_site_refinement_flags
_atom_site_disorder_group
Se1 Se 0.0000 0.0000 0.0000 0.0572(10) Uani 1 d S .
Se2 Se -0.10641(11) 0.09026(8) 0.17747(11) 0.0658(6) Uani 1 d . .
Se4 Se 0.1157(2) 0.0000 0.2102(2) 0.0951(12) Uani 1 d S .
Se6 Se 0.10631(13) 0.15342(8) 0.0622(2) 0.0984(9) Uani 1 d . .
Se8 Se 0.24118(15) 0.0000 0.0029(2) 0.0737(9) Uani 1 d S .
Cu1 Cu 0.0000 0.1997(2) 0.0000 0.121(2) Uani 1 d S .
Cu2 Cu 0.0430(3) 0.1006(2) 0.1864(2) 0.166(2) Uani 1 d . .
Cu3 Cu -0.1843(2) 0.1012(2) 0.0445(3) 0.170(2) Uani 1 d . .
Cu4 Cu 0.2344(2) 0.0000 0.1394(2) 0.0918(13) Uani 1 d S .
Cu5 Cu -0.1376(2) 0.0000 0.2316(2) 0.0736(10) Uani 1 d S .
Cu6 Cu -0.1195(2) 0.05336(10) -0.0733(2) 0.0971(9) Uani 1 d . .
Cu7 Cu -0.1343(2) 0.0000 0.0816(2) 0.0987(13) Uani 1 d S .
Cu8 Cu -0.0354(2) 0.10270(13) 0.0623(2) 0.1141(11) Uani 1 d . .
Cu9 Cu -0.0099(2) 0.0000 0.1563(3) 0.1049(14) Uani 1 d S .
P1 P 0.0000 0.2958(5) 0.0000 0.173(6) Uani 1 d SD .
P2 P 0.0766(4) 0.1555(5) 0.2815(5) 0.171(5) Uani 1 d D .
P3 P -0.2877(3) 0.1493(3) 0.0741(4) 0.091(2) Uani 1 d D .
P4 P 0.3420(5) 0.0000 0.2123(5) 0.138(5) Uani 1 d SD .
P5 P -0.1981(6) 0.0000 0.3442(5) 0.114(3) Uani 1 d SD .
C10 C 0.0922(27) 0.3292(26) -0.0250(32) 0.144(21) Uiso 0.50 d PD -1
H10A H 0.1094(27) 0.3146(26) -0.0758(32) 0.216 Uiso 0.50 calc PR -1
H10B H 0.0843(27) 0.3708(26) -0.0301(32) 0.216 Uiso 0.50 calc PR -1
C11 C 0.1532(25) 0.3188(22) 0.0322(30) 0.100(16) Uiso 0.50 d PD -1
H11A H 0.2011(25) 0.3377(22) 0.0159(30) 0.150 Uiso 0.50 calc PR -1
H11B H 0.1623(25) 0.2777(22) 0.0367(30) 0.150 Uiso 0.50 calc PR -1
H11C H 0.1372(25) 0.3340(22) 0.0824(30) 0.150 Uiso 0.50 calc PR -1
C12 C -0.0114(54) 0.3204(36) 0.1080(34) 0.259(44) Uiso 0.50 d PD -1
H12A H -0.0573(54) 0.3024(36) 0.1320(34) 0.388 Uiso 0.50 calc PR -1
H12B H 0.0353(54) 0.3107(36) 0.1388(34) 0.388 Uiso 0.50 calc PR -1
C13 C -0.0218(65) 0.3858(36) 0.1018(55) 0.341(64) Uiso 0.50 d PD -1
H13A H -0.0281(65) 0.4019(36) 0.1536(55) 0.512 Uiso 0.50 calc PR -1
H13B H -0.0679(65) 0.3943(36) 0.0705(55) 0.512 Uiso 0.50 calc PR -1
H13C H 0.0240(65) 0.4024(36) 0.0773(55) 0.512 Uiso 0.50 calc PR -1
C14 C -0.0734(31) 0.3304(26) -0.0436(37) 0.157(23) Uiso 0.50 d PD -1
H14A H -0.0857(31) 0.3616(26) -0.0073(37) 0.236 Uiso 0.50 calc PR -1
H14B H -0.0485(31) 0.3490(26) -0.0884(37) 0.236 Uiso 0.50 calc PR -1
C15 C -0.1507(38) 0.3129(39) -0.0741(52) 0.250(53) Uiso 0.50 d PD -1
H15A H -0.1773(38) 0.3461(39) -0.0959(52) 0.376 Uiso 0.50 calc PR -1
H15B H -0.1817(38) 0.2969(39) -0.0321(52) 0.376 Uiso 0.50 calc PR -1
H15C H -0.1439(38) 0.2841(39) -0.1145(52) 0.376 Uiso 0.50 calc PR -1
C20 C 0.0598(72) 0.1160(35) 0.3729(68) 0.373(109) Uiso 0.47(4) d PD 1
H20A H 0.1008(72) 0.1309(35) 0.4077(68) 0.560 Uiso 0.47(4) calc PR 1
H20B H 0.0109(72) 0.1327(35) 0.3923(68) 0.560 Uiso 0.47(4) calc PR 1
C21 C 0.0533(30) 0.0535(20) 0.3972(26) 0.110(20) Uiso 0.47(4) d PD 1
H21A H 0.0440(30) 0.0513(20) 0.4529(26) 0.165 Uiso 0.47(4) calc PR 1
H21B H 0.1017(30) 0.0336(20) 0.3849(26) 0.165 Uiso 0.47(4) calc PR 1
H21C H 0.0102(30) 0.0355(20) 0.3693(26) 0.165 Uiso 0.47(4) calc PR 1
C22 C 0.1787(23) 0.1753(21) 0.2941(27) 0.090(16) Uiso 0.47(4) d PD 1
H22A H 0.1801(23) 0.2125(21) 0.3208(27) 0.134 Uiso 0.47(4) calc PR 1
H22B H 0.2026(23) 0.1471(21) 0.3294(27) 0.134 Uiso 0.47(4) calc PR 1
C23 C 0.2302(29) 0.1799(26) 0.2238(30) 0.123(21) Uiso 0.47(4) d PD 1
H23A H 0.2827(29) 0.1908(26) 0.2400(30) 0.184 Uiso 0.47(4) calc PR 1
H23B H 0.2093(29) 0.2088(26) 0.1885(30) 0.184 Uiso 0.47(4) calc PR 1
H23C H 0.2320(29) 0.1431(26) 0.1973(30) 0.184 Uiso 0.47(4) calc PR 1
C24 C 0.0094(51) 0.2193(38) 0.2997(47) 0.285(55) Uiso 0.47(4) d PD 1
H24A H -0.0280(51) 0.2082(38) 0.3402(47) 0.428 Uiso 0.47(4) calc PR 1
H24B H 0.0414(51) 0.2506(38) 0.3212(47) 0.428 Uiso 0.47(4) calc PR 1
C25 C -0.0373(35) 0.2434(24) 0.2306(32) 0.121(21) Uiso 0.47(4) d PD 1
H25A H -0.0691(35) 0.2755(24) 0.2480(32) 0.181 Uiso 0.47(4) calc PR 1
H25B H -0.0710(35) 0.2135(24) 0.2095(32) 0.181 Uiso 0.47(4) calc PR 1
H25C H -0.0014(35) 0.2563(24) 0.1905(32) 0.181 Uiso 0.47(4) calc PR 1
C26 C 0.1821(44) 0.1491(52) 0.3340(63) 0.394(81) Uiso 0.53(4) d PD 2
H26A H 0.1885(44) 0.1784(52) 0.3746(63) 0.592 Uiso 0.53(4) calc PR 2
H26B H 0.1894(44) 0.1110(52) 0.3574(63) 0.592 Uiso 0.53(4) calc PR 2
C27 C 0.2382(51) 0.1587(71) 0.2679(82) 0.484(115) Uiso 0.53(4) d PD 2
H27A H 0.2916(51) 0.1564(71) 0.2873(82) 0.726 Uiso 0.53(4) calc PR 2
H27B H 0.2291(51) 0.1964(71) 0.2453(82) 0.726 Uiso 0.53(4) calc PR 2
H27C H 0.2301(51) 0.1294(71) 0.2283(82) 0.726 Uiso 0.53(4) calc PR 2
C28 C 0.0777(47) 0.2383(26) 0.2609(42) 0.221(37) Uiso 0.53(4) d PD 2
H28A H 0.0799(47) 0.2585(26) 0.3111(42) 0.332 Uiso 0.53(4) calc PR 2
H28B H 0.1259(47) 0.2475(26) 0.2327(42) 0.332 Uiso 0.53(4) calc PR 2
C29 C 0.0094(72) 0.2615(46) 0.2150(74) 0.409(92) Uiso 0.53(4) d PD 2
H29A H 0.0156(72) 0.3027(46) 0.2082(74) 0.614 Uiso 0.53(4) calc PR 2
H29B H -0.0388(72) 0.2539(46) 0.2428(74) 0.614 Uiso 0.53(4) calc PR 2
H29C H 0.0074(72) 0.2431(46) 0.1642(74) 0.614 Uiso 0.53(4) calc PR 2
C2A C 0.0210(32) 0.1649(22) 0.3666(29) 0.161(26) Uiso 0.53(4) d PD 2
H2A1 H 0.0355(32) 0.1994(22) 0.3962(29) 0.241 Uiso 0.53(4) calc PR 2
H2A2 H -0.0356(32) 0.1638(22) 0.3571(29) 0.241 Uiso 0.53(4) calc PR 2
C2B C 0.0529(33) 0.1099(21) 0.4019(34) 0.123(21) Uiso 0.53(4) d PD 2
H2B1 H 0.0302(33) 0.1041(21) 0.4531(34) 0.185 Uiso 0.53(4) calc PR 2
H2B2 H 0.1095(33) 0.1126(21) 0.4068(34) 0.185 Uiso 0.53(4) calc PR 2
H2B3 H 0.0396(33) 0.0776(21) 0.3684(34) 0.185 Uiso 0.53(4) calc PR 2
C30 C -0.2814(31) 0.2253(19) 0.0948(32) 0.160(21) Uiso 0.60(3) d PD 1
H30A H -0.2747(31) 0.2469(19) 0.0461(32) 0.240 Uiso 0.60(3) calc PR 1
H30B H -0.3296(31) 0.2384(19) 0.1199(32) 0.240 Uiso 0.60(3) calc PR 1
C31 C -0.3659(32) 0.1440(26) 0.0025(26) 0.186(26) Uiso 0.60(3) d PD 1
H31A H -0.3825(32) 0.1037(26) 0.0003(26) 0.279 Uiso 0.60(3) calc PR 1
H31B H -0.4104(32) 0.1662(26) 0.0221(26) 0.279 Uiso 0.60(3) calc PR 1
C32 C -0.3405(34) 0.1269(27) 0.1754(28) 0.186(26) Uiso 0.60(3) d PD 1
H32A H -0.3040(34) 0.1084(27) 0.2120(28) 0.278 Uiso 0.60(3) calc PR 1
H32B H -0.3657(34) 0.1598(27) 0.2007(28) 0.278 Uiso 0.60(3) calc PR 1
C33 C -0.2662(33) 0.2080(21) 0.1524(29) 0.087(18) Uiso 0.40(3) d PD 2
H33A H -0.3137(33) 0.2303(21) 0.1629(29) 0.131 Uiso 0.40(3) calc PR 2
H33B H -0.2488(33) 0.1901(21) 0.2013(29) 0.131 Uiso 0.40(3) calc PR 2
C34 C -0.3241(35) 0.1963(27) -0.0062(30) 0.117(24) Uiso 0.40(3) d PD 2
H34A H -0.2878(35) 0.2284(27) -0.0140(30) 0.175 Uiso 0.40(3) calc PR 2
H34B H -0.3273(35) 0.1743(27) -0.0549(30) 0.175 Uiso 0.40(3) calc PR 2
C35 C -0.3746(38) 0.1153(27) 0.1077(37) 0.141(29) Uiso 0.40(3) d PD 2
H35A H -0.4109(38) 0.1441(27) 0.1285(37) 0.212 Uiso 0.40(3) calc PR 2
H35B H -0.4007(38) 0.0952(27) 0.0645(37) 0.212 Uiso 0.40(3) calc PR 2
C36 C -0.2019(57) 0.2473(56) 0.1204(77) 0.486(185) Uiso 0.40(3) d PD 2
H36A H -0.1900(57) 0.2771(56) 0.1584(77) 0.729 Uiso 0.40(3) calc PR 2
H36B H -0.2199(57) 0.2649(56) 0.0722(77) 0.729 Uiso 0.40(3) calc PR 2
H36C H -0.1552(57) 0.2248(56) 0.1104(77) 0.729 Uiso 0.40(3) calc PR 2
C37 C -0.3510(33) 0.1630(24) -0.0784(27) 0.187(26) Uiso 0.60(3) d PD 1
H37A H -0.3981(33) 0.1576(24) -0.1096(27) 0.280 Uiso 0.60(3) calc PR 1
H37B H -0.3087(33) 0.1404(24) -0.1003(27) 0.280 Uiso 0.60(3) calc PR 1
H37C H -0.3367(33) 0.2033(24) -0.0784(27) 0.280 Uiso 0.60(3) calc PR 1
C38 C -0.3519(39) 0.0720(27) 0.1722(33) 0.121(24) Uiso 0.40(3) d PD 2
H38A H -0.3986(39) 0.0530(27) 0.1912(33) 0.181 Uiso 0.40(3) calc PR 2
H38B H -0.3264(39) 0.0923(27) 0.2149(33) 0.181 Uiso 0.40(3) calc PR 2
H38C H -0.3162(39) 0.0436(27) 0.1510(33) 0.181 Uiso 0.40(3) calc PR 2
C39 C -0.3986(55) 0.0857(43) 0.1430(56) 0.394(70) Uiso 0.60(3) d PD 1
H39A H -0.4301(55) 0.0703(43) 0.1851(56) 0.591 Uiso 0.60(3) calc PR 1
H39B H -0.3713(55) 0.0546(43) 0.1170(56) 0.591 Uiso 0.60(3) calc PR 1
H39C H -0.4322(55) 0.1054(43) 0.1058(56) 0.591 Uiso 0.60(3) calc PR 1
C3A C -0.4048(45) 0.2193(45) 0.0149(57) 0.263(61) Uiso 0.40(3) d PD 2
H3A1 H -0.4240(45) 0.2438(45) -0.0268(57) 0.394 Uiso 0.40(3) calc PR 2
H3A2 H -0.4013(45) 0.2413(45) 0.0629(57) 0.394 Uiso 0.40(3) calc PR 2
H3A3 H -0.4407(45) 0.1874(45) 0.0221(57) 0.394 Uiso 0.40(3) calc PR 2
C3B C -0.2089(24) 0.2360(19) 0.1507(27) 0.110(15) Uiso 0.60(3) d P 1
H3B1 H -0.2047(24) 0.2767(19) 0.1623(27) 0.165 Uiso 0.60(3) calc PR 1
H3B2 H -0.1613(24) 0.2231(19) 0.1253(27) 0.165 Uiso 0.60(3) calc PR 1
H3B3 H -0.2160(24) 0.2147(19) 0.1988(27) 0.165 Uiso 0.60(3) calc PR 1
C40 C 0.3953(35) -0.0613(22) 0.2342(36) 0.160(23) Uiso 0.50 d PD -1
H40A H 0.3615(35) -0.0885(22) 0.2618(36) 0.240 Uiso 0.50 calc PR -1
H40B H 0.4118(35) -0.0796(22) 0.1853(36) 0.240 Uiso 0.50 calc PR -1
C41 C 0.4676(44) -0.0493(34) 0.2842(52) 0.306(55) Uiso 0.50 d PD -1
H41A H 0.4951(44) -0.0850(34) 0.2945(52) 0.460 Uiso 0.50 calc PR -1
H41B H 0.4517(44) -0.0321(34) 0.3332(52) 0.460 Uiso 0.50 calc PR -1
H41C H 0.5020(44) -0.0231(34) 0.2567(52) 0.460 Uiso 0.50 calc PR -1
C42 C 0.3349(36) 0.0429(23) 0.3030(29) 0.178(27) Uiso 0.50 d PD -1
H42A H 0.3876(36) 0.0458(23) 0.3256(29) 0.267 Uiso 0.50 calc PR -1
H42B H 0.3186(36) 0.0818(23) 0.2885(29) 0.267 Uiso 0.50 calc PR -1
C43 C 0.2829(25) 0.0230(19) 0.3638(23) 0.127(19) Uiso 0.50 d PD -1
H43A H 0.2851(25) 0.0494(19) 0.4076(23) 0.190 Uiso 0.50 calc PR -1
H43B H 0.2991(25) -0.0150(19) 0.3809(23) 0.190 Uiso 0.50 calc PR -1
H43C H 0.2297(25) 0.0213(19) 0.3436(23) 0.190 Uiso 0.50 calc PR -1
C44 C 0.4154(29) 0.0566(20) 0.1691(27) 0.123(18) Uiso 0.50 d PD -1
H44A H 0.3878(29) 0.0927(20) 0.1581(27) 0.185 Uiso 0.50 calc PR -1
H44B H 0.4572(29) 0.0646(20) 0.2070(27) 0.185 Uiso 0.50 calc PR -1
C45 C 0.4498(28) 0.0332(20) 0.0956(25) 0.138(20) Uiso 0.50 d PD -1
H45A H 0.4861(28) 0.0610(20) 0.0739(25) 0.207 Uiso 0.50 calc PR -1
H45B H 0.4082(28) 0.0257(20) 0.0581(25) 0.207 Uiso 0.50 calc PR -1
H45C H 0.4774(28) -0.0023(20) 0.1069(25) 0.207 Uiso 0.50 calc PR -1
C50 C -0.1639(31) 0.0514(16) 0.4205(27) 0.096(16) Uiso 0.50 d PD -1
H50A H -0.1914(31) 0.0443(16) 0.4696(27) 0.144 Uiso 0.50 calc PR -1
H50B H -0.1075(31) 0.0465(16) 0.4298(27) 0.144 Uiso 0.50 calc PR -1
C51 C -0.1813(27) 0.1136(15) 0.3907(26) 0.094(14) Uiso 0.50 d PD -1
H51A H -0.1640(27) 0.1412(15) 0.4296(26) 0.141 Uiso 0.50 calc PR -1
H51B H -0.2372(27) 0.1179(15) 0.3819(26) 0.141 Uiso 0.50 calc PR -1
H51C H -0.1535(27) 0.1202(15) 0.3423(26) 0.141 Uiso 0.50 calc PR -1
C52 C -0.3013(19) 0.0199(15) 0.3403(19) 0.088(13) Uiso 0.50 d PD -1
H52A H -0.3052(19) 0.0591(15) 0.3195(19) 0.132 Uiso 0.50 calc PR -1
H52B H -0.3280(19) -0.0057(15) 0.3034(19) 0.132 Uiso 0.50 calc PR -1
C53 C -0.3448(25) 0.0177(28) 0.4182(23) 0.160(25) Uiso 0.50 d PD -1
H53A H -0.3990(25) 0.0290(28) 0.4101(23) 0.241 Uiso 0.50 calc PR -1
H53B H -0.3201(25) 0.0438(28) 0.4550(23) 0.241 Uiso 0.50 calc PR -1
H53C H -0.3430(25) -0.0212(28) 0.4388(23) 0.241 Uiso 0.50 calc PR -1
C54 C -0.1865(37) -0.0686(22) 0.4038(37) 0.141(25) Uiso 0.50 d PD -1
H54A H -0.1314(37) -0.0802(22) 0.4071(37) 0.211 Uiso 0.50 calc PR -1
H54B H -0.2068(37) -0.0634(22) 0.4568(37) 0.211 Uiso 0.50 calc PR -1
C55 C -0.2360(50) -0.1141(29) 0.3576(47) 0.255(45) Uiso 0.50 d PD -1
H55A H -0.2333(50) -0.1508(29) 0.3843(47) 0.383 Uiso 0.50 calc PR -1
H55B H -0.2153(50) -0.1180(29) 0.3053(47) 0.383 Uiso 0.50 calc PR -1
H55C H -0.2902(50) -0.1015(29) 0.3547(47) 0.383 Uiso 0.50 calc PR -1

loop_
_atom_type_symbol
_atom_type_description
_atom_type_scat_dispersion_real
_atom_type_scat_dispersion_imag
_atom_type_scat_source
C C 0.0033 0.0016 'International Tables Vol C Tables 4.2.6.8 and 6.1.1.4'
H H 0.0000 0.0000 'International Tables Vol C Tables 4.2.6.8 and 6.1.1.4'
P P 0.1023 0.0942 'International Tables Vol C Tables 4.2.6.8 and 6.1.1.4'
Cu Cu 0.3201 1.2651 'International Tables Vol C Tables 4.2.6.8 and 6.1.1.4'
Se Se -0.0929 2.2259 'International Tables Vol C Tables 4.2.6.8 and 6.1.1.4'

loop_
_geom_angle_atom_site_label_1
_geom_angle_atom_site_label_2
_geom_angle_atom_site_label_3
_geom_angle
_geom_angle_site_symmetry_1
_geom_angle_site_symmetry_3
Cu9 Se1 Cu9 180.0 5 .
Cu9 Se1 Cu8 65.68(6) 5 6
Cu9 Se1 Cu8 114.33(6) . 6
Cu9 Se1 Cu8 114.33(6) 5 .
Cu9 Se1 Cu8 65.67(6) . .
Cu8 Se1 Cu8 54.47(11) 6 .
Cu9 Se1 Cu8 65.67(6) 5 5
Cu9 Se1 Cu8 114.32(6) . 5
Cu8 Se1 Cu8 125.53(11) 6 5
Cu8 Se1 Cu8 180.0 . 5
Cu9 Se1 Cu8 114.32(6) 5 2
Cu9 Se1 Cu8 65.67(6) . 2
Cu8 Se1 Cu8 180.0 6 2
Cu8 Se1 Cu8 125.53(11) . 2
Cu8 Se1 Cu8 54.47(11) 5 2
Cu9 Se1 Cu7 54.78(10) 5 5
Cu9 Se1 Cu7 125.22(10) . 5
Cu8 Se1 Cu7 66.39(6) 6 5
Cu8 Se1 Cu7 113.61(6) . 5
Cu8 Se1 Cu7 66.39(6) 5 5
Cu8 Se1 Cu7 113.61(6) 2 5
Cu9 Se1 Cu7 125.22(10) 5 .
Cu9 Se1 Cu7 54.78(10) . .
Cu8 Se1 Cu7 113.61(6) 6 .
Cu8 Se1 Cu7 66.39(6) . .
Cu8 Se1 Cu7 113.61(6) 5 .
Cu8 Se1 Cu7 66.39(6) 2 .
Cu7 Se1 Cu7 180.0 5 .
Cu9 Se1 Cu6 114.44(9) 5 6
Cu9 Se1 Cu6 65.56(9) . 6
Cu8 Se1 Cu6 66.67(10) 6 6
Cu8 Se1 Cu6 64.94(9) . 6
Cu8 Se1 Cu6 115.06(9) 5 6
Cu8 Se1 Cu6 113.33(10) 2 6
Cu7 Se1 Cu6 66.24(9) 5 6
Cu7 Se1 Cu6 113.75(9) . 6
Cu9 Se1 Cu6 114.44(9) 5 5
Cu9 Se1 Cu6 65.56(9) . 5
Cu8 Se1 Cu6 115.07(9) 6 5
Cu8 Se1 Cu6 113.33(10) . 5
Cu8 Se1 Cu6 66.67(10) 5 5
Cu8 Se1 Cu6 64.94(9) 2 5
Cu7 Se1 Cu6 66.24(9) 5 5
Cu7 Se1 Cu6 113.75(9) . 5
Cu6 Se1 Cu6 54.89(10) 6 5
Cu9 Se1 Cu6 65.56(9) 5 .
Cu9 Se1 Cu6 114.44(9) . .
Cu8 Se1 Cu6 64.94(9) 6 .
Cu8 Se1 Cu6 66.67(10) . .
Cu8 Se1 Cu6 113.33(10) 5 .
Cu8 Se1 Cu6 115.06(9) 2 .
Cu7 Se1 Cu6 113.76(9) 5 .
Cu7 Se1 Cu6 66.24(9) . .
Cu6 Se1 Cu6 125.11(10) 6 .
Cu6 Se1 Cu6 180.0 5 .
Cu9 Se1 Cu6 65.56(9) 5 2
Cu9 Se1 Cu6 114.43(9) . 2
Cu8 Se1 Cu6 113.33(10) 6 2
Cu8 Se1 Cu6 115.06(9) . 2
Cu8 Se1 Cu6 64.94(9) 5 2
Cu8 Se1 Cu6 66.67(10) 2 2
Cu7 Se1 Cu6 113.76(9) 5 2
Cu7 Se1 Cu6 66.24(9) . 2
Cu6 Se1 Cu6 180.0 6 2
Cu6 Se1 Cu6 125.11(10) 5 2
Cu6 Se1 Cu6 54.89(10) . 2
Cu8 Se2 Cu5 124.12(12) . .
Cu8 Se2 Cu2 61.26(14) . .
Cu5 Se2 Cu2 106.6(2) . .
Cu8 Se2 Cu3 61.42(13) . .
Cu5 Se2 Cu3 108.13(15) . .
Cu2 Se2 Cu3 122.50(15) . .
Cu8 Se2 Cu9 70.31(12) . .
Cu5 Se2 Cu9 59.88(10) . .
Cu2 Se2 Cu9 58.17(11) . .
Cu3 Se2 Cu9 105.31(13) . .
Cu8 Se2 Cu7 70.99(12) . .
Cu5 Se2 Cu7 60.54(10) . .
Cu2 Se2 Cu7 106.27(12) . .
Cu3 Se2 Cu7 57.71(11) . .
Cu9 Se2 Cu7 54.51(11) . .
Cu9 Se4 Cu4 125.8(2) . .
Cu9 Se4 Cu6 71.16(13) . 6
Cu4 Se4 Cu6 61.46(11) . 6
Cu9 Se4 Cu6 71.16(13) . 5
Cu4 Se4 Cu6 61.46(11) . 5
Cu6 Se4 Cu6 55.76(12) 6 5
Cu9 Se4 Cu2 61.00(10) . .
Cu4 Se4 Cu2 108.61(13) . .
Cu6 Se4 Cu2 58.04(11) 6 .
Cu6 Se4 Cu2 106.71(13) 5 .
Cu9 Se4 Cu2 61.00(10) . 2
Cu4 Se4 Cu2 108.61(13) . 2
Cu6 Se4 Cu2 106.71(13) 6 2
Cu6 Se4 Cu2 58.04(11) 5 2
Cu2 Se4 Cu2 121.7(2) . 2
Cu6 Se6 Cu1 124.22(14) 6 .
Cu6 Se6 Cu3 62.57(12) 6 6
Cu1 Se6 Cu3 107.10(15) . 6
Cu6 Se6 Cu2 61.40(12) 6 .
Cu1 Se6 Cu2 104.72(13) . .
Cu3 Se6 Cu2 123.95(14) 6 .
Cu6 Se6 Cu8 69.57(11) 6 .
Cu1 Se6 Cu8 60.72(11) . .
Cu3 Se6 Cu8 105.19(12) 6 .
Cu2 Se6 Cu8 55.52(11) . .
Cu6 Se6 Cu8 71.04(11) 6 6
Cu1 Se6 Cu8 60.33(12) . 6
Cu3 Se6 Cu8 57.77(12) 6 6
Cu2 Se6 Cu8 104.10(11) . 6
Cu8 Se6 Cu8 54.10(12) . 6
Cu7 Se8 Cu4 125.4(2) 5 .
Cu7 Se8 Cu3 61.80(10) 5 6
Cu4 Se8 Cu3 106.47(13) . 6
Cu7 Se8 Cu3 61.80(10) 5 5
Cu4 Se8 Cu3 106.47(13) . 5
Cu3 Se8 Cu3 123.6(2) 6 5
Cu7 Se8 Cu6 71.09(12) 5 6
Cu4 Se8 Cu6 60.85(11) . 6
Cu3 Se8 Cu6 56.84(11) 6 6
Cu3 Se8 Cu6 105.11(12) 5 6
Cu7 Se8 Cu6 71.09(12) 5 5
Cu4 Se8 Cu6 60.85(11) . 5
Cu3 Se8 Cu6 105.11(12) 6 5
Cu3 Se8 Cu6 56.84(11) 5 5
Cu6 Se8 Cu6 54.54(12) 6 5
P1 Cu1 Se6 117.13(9) . .
P1 Cu1 Se6 117.13(9) . 6
Se6 Cu1 Se6 125.7(2) . 6
P1 Cu1 Cu8 151.40(8) . 6
Se6 Cu1 Cu8 66.74(13) . 6
Se6 Cu1 Cu8 66.05(12) 6 6
P1 Cu1 Cu8 151.40(8) . .
Se6 Cu1 Cu8 66.05(12) . .
Se6 Cu1 Cu8 66.74(13) 6 .
Cu8 Cu1 Cu8 57.2(2) 6 .
P2 Cu2 Cu8 140.5(4) . .
P2 Cu2 Cu9 142.1(4) . .
Cu8 Cu2 Cu9 70.19(14) . .
P2 Cu2 Se2 111.3(3) . .
Cu8 Cu2 Se2 54.92(11) . .
Cu9 Cu2 Se2 63.44(12) . .
P2 Cu2 Cu6 133.4(3) . 6
Cu8 Cu2 Cu6 69.06(13) . 6
Cu9 Cu2 Cu6 68.90(13) . 6
Se2 Cu2 Cu6 114.92(14) . 6
P2 Cu2 Se4 106.4(4) . .
Cu8 Cu2 Se4 113.0(2) . .
Cu9 Cu2 Se4 52.74(12) . .
Se2 Cu2 Se4 112.8(2) . .
Cu6 Cu2 Se4 60.50(12) 6 .
P2 Cu2 Se6 102.8(3) . .
Cu8 Cu2 Se6 62.29(13) . .
Cu9 Cu2 Se6 113.7(2) . .
Se2 Cu2 Se6 113.6(2) . .
Cu6 Cu2 Se6 52.76(11) 6 .
Se4 Cu2 Se6 109.4(2) . .
P3 Cu3 Cu8 141.3(3) . .
P3 Cu3 Cu6 140.3(3) . .
Cu8 Cu3 Cu6 70.56(12) . .
P3 Cu3 Se6 110.5(2) . 6
Cu8 Cu3 Se6 63.95(13) . 6
Cu6 Cu3 Se6 54.39(11) . 6
P3 Cu3 Cu7 133.3(3) . .
Cu8 Cu3 Cu7 69.90(14) . .
Cu6 Cu3 Cu7 69.78(13) . .
Se6 Cu3 Cu7 115.72(15) 6 .
P3 Cu3 Se2 104.8(2) . .
Cu8 Cu3 Se2 53.42(11) . .
Cu6 Cu3 Se2 114.85(14) . .
Se6 Cu3 Se2 113.5(2) 6 .
Cu7 Cu3 Se2 62.36(13) . .
P3 Cu3 Se8 103.4(2) . 5
Cu8 Cu3 Se8 114.06(14) . 5
Cu6 Cu3 Se8 62.31(12) . 5
Se6 Cu3 Se8 112.9(2) 6 5
Cu7 Cu3 Se8 52.45(11) . 5
Se2 Cu3 Se8 110.9(2) . 5
P4 Cu4 Se8 121.2(3) . .
P4 Cu4 Se4 114.9(3) . .
Se8 Cu4 Se4 124.0(2) . .
P4 Cu4 Cu6 150.93(8) . 6
Se8 Cu4 Cu6 66.61(12) . 6
Se4 Cu4 Cu6 64.78(12) . 6
P4 Cu4 Cu6 150.93(8) . 5
Se8 Cu4 Cu6 66.61(12) . 5
Se4 Cu4 Cu6 64.78(12) . 5
Cu6 Cu4 Cu6 57.57(13) 6 5
P5 Cu5 Se2 117.02(8) . .
P5 Cu5 Se2 117.01(8) . 2
Se2 Cu5 Se2 125.9(2) . 2
P5 Cu5 Cu9 148.9(4) . .
Se2 Cu5 Cu9 66.68(8) . .
Se2 Cu5 Cu9 66.68(8) 2 .
P5 Cu5 Cu7 153.2(4) . .
Se2 Cu5 Cu7 66.47(8) . .
Se2 Cu5 Cu7 66.47(8) 2 .
Cu9 Cu5 Cu7 57.91(14) . .
Se6 Cu6 Cu6 172.80(9) 6 2
Se6 Cu6 Cu3 63.04(14) 6 .
Cu6 Cu6 Cu3 115.76(12) 2 .
Se6 Cu6 Cu4 125.86(13) 6 5
Cu6 Cu6 Cu4 61.21(6) 2 5
Cu3 Cu6 Cu4 103.0(2) . 5
Se6 Cu6 Cu2 65.84(14) 6 6
Cu6 Cu6 Cu2 115.13(12) 2 6
Cu3 Cu6 Cu2 128.9(2) . 6
Cu4 Cu6 Cu2 105.2(2) 5 6
Se6 Cu6 Se4 122.19(14) 6 5
Cu6 Cu6 Se4 62.12(6) 2 5
Cu3 Cu6 Se4 155.8(2) . 5
Cu4 Cu6 Se4 53.76(11) 5 5
Cu2 Cu6 Se4 61.45(13) 6 5
Se6 Cu6 Se1 110.32(12) 6 .
Cu6 Cu6 Se1 62.55(5) 2 .
Cu3 Cu6 Se1 99.31(14) . .
Cu4 Cu6 Se1 123.74(10) 5 .
Cu2 Cu6 Se1 99.25(12) 6 .
Se4 Cu6 Se1 100.04(10) 5 .
Se6 Cu6 Se8 119.47(13) 6 5
Cu6 Cu6 Se8 62.73(6) 2 5
Cu3 Cu6 Se8 60.85(13) . 5
Cu4 Cu6 Se8 52.54(11) 5 5
Cu2 Cu6 Se8 156.9(2) 6 5
Se4 Cu6 Se8 101.64(11) 5 5
Se1 Cu6 Se8 99.31(10) . 5
Se6 Cu6 Cu8 60.85(10) 6 6
Cu6 Cu6 Cu8 113.42(8) 2 6
Cu3 Cu6 Cu8 100.07(14) . 6
Cu4 Cu6 Cu8 156.1(2) 5 6
Cu2 Cu6 Cu8 54.14(13) 6 6
Se4 Cu6 Cu8 102.51(12) 5 6
Se1 Cu6 Cu8 57.43(8) . 6
Se8 Cu6 Cu8 148.99(15) 5 6
Se6 Cu6 Cu9 112.94(12) 6 5
Cu6 Cu6 Cu9 64.77(6) 2 5
Cu3 Cu6 Cu9 154.4(2) . 5
Cu4 Cu6 Cu9 99.05(13) 5 5
Cu2 Cu6 Cu9 55.10(12) 6 5
Se4 Cu6 Cu9 49.21(11) 5 5
Se1 Cu6 Cu9 57.08(10) . 5
Se8 Cu6 Cu9 127.43(9) 5 5
Cu8 Cu6 Cu9 60.29(9) 6 5
Se6 Cu6 Cu7 110.73(13) 6 .
Cu6 Cu6 Cu7 65.05(6) 2 .
Cu3 Cu6 Cu7 55.45(13) . .
Cu4 Cu6 Cu7 97.16(12) 5 .
Cu2 Cu6 Cu7 154.3(2) 6 .
Se4 Cu6 Cu7 127.04(10) 5 .
Se1 Cu6 Cu7 56.85(9) . .
Se8 Cu6 Cu7 48.33(10) 5 .
Cu8 Cu6 Cu7 101.06(13) 6 .
Cu9 Cu6 Cu7 109.26(12) 5 .
Se6 Cu6 Cu8 60.34(11) 6 .
Cu6 Cu6 Cu8 112.85(8) 2 .
Cu3 Cu6 Cu8 54.67(12) . .
Cu4 Cu6 Cu8 153.8(2) 5 .
Cu2 Cu6 Cu8 100.29(14) 6 .
Se4 Cu6 Cu8 149.51(14) 5 .
Se1 Cu6 Cu8 56.57(8) . .
Se8 Cu6 Cu8 101.42(12) 5 .
Cu8 Cu6 Cu8 49.76(10) 6 .
Cu9 Cu6 Cu8 100.55(13) 5 .
Cu7 Cu6 Cu8 59.89(9) . .
Se8 Cu7 Cu9 172.6(2) 5 .
Se8 Cu7 Cu5 127.0(2) 5 .
Cu9 Cu7 Cu5 60.40(14) . .
Se8 Cu7 Cu3 65.75(12) 5 .
Cu9 Cu7 Cu3 114.14(12) . .
Cu5 Cu7 Cu3 103.72(14) . .
Se8 Cu7 Cu3 65.74(12) 5 2
Cu9 Cu7 Cu3 114.14(12) . 2
Cu5 Cu7 Cu3 103.72(14) . 2
Cu3 Cu7 Cu3 131.5(2) . 2
Se8 Cu7 Se1 110.2(2) 5 .
Cu9 Cu7 Se1 62.47(13) . .
Cu5 Cu7 Se1 122.9(2) . .
Cu3 Cu7 Se1 98.82(13) . .
Cu3 Cu7 Se1 98.82(13) 2 .
Se8 Cu7 Se2 120.87(10) 5 .
Cu9 Cu7 Se2 62.51(9) . .
Cu5 Cu7 Se2 52.99(7) . .
Cu3 Cu7 Se2 59.92(12) . .
Cu3 Cu7 Se2 156.0(2) 2 .
Se1 Cu7 Se2 99.67(10) . .
Se8 Cu7 Se2 120.86(10) 5 2
Cu9 Cu7 Se2 62.51(9) . 2
Cu5 Cu7 Se2 52.99(7) . 2
Cu3 Cu7 Se2 156.0(2) . 2
Cu3 Cu7 Se2 59.92(12) 2 2
Se1 Cu7 Se2 99.67(10) . 2
Se2 Cu7 Se2 101.77(14) . 2
Se8 Cu7 Cu6 60.57(11) 5 2
Cu9 Cu7 Cu6 112.9(2) . 2
Cu5 Cu7 Cu6 154.72(6) . 2
Cu3 Cu7 Cu6 101.1(2) . 2
Cu3 Cu7 Cu6 54.77(12) 2 2
Se1 Cu7 Cu6 56.90(9) . 2
Se2 Cu7 Cu6 149.22(13) . 2
Se2 Cu7 Cu6 101.80(8) 2 2
Se8 Cu7 Cu6 60.58(11) 5 .
Cu9 Cu7 Cu6 112.9(2) . .
Cu5 Cu7 Cu6 154.72(6) . .
Cu3 Cu7 Cu6 54.77(12) . .
Cu3 Cu7 Cu6 101.1(2) 2 .
Se1 Cu7 Cu6 56.90(9) . .
Se2 Cu7 Cu6 101.80(8) . .
Se2 Cu7 Cu6 149.22(13) 2 .
Cu6 Cu7 Cu6 49.91(11) 2 .
Se8 Cu7 Cu8 112.26(11) 5 .
Cu9 Cu7 Cu8 64.36(11) . .
Cu5 Cu7 Cu8 97.35(11) . .
Cu3 Cu7 Cu8 54.66(12) . .
Cu3 Cu7 Cu8 154.3(2) 2 .
Se1 Cu7 Cu8 56.73(9) . .
Se2 Cu7 Cu8 48.68(7) . .
Se2 Cu7 Cu8 126.78(15) 2 .
Cu6 Cu7 Cu8 100.90(14) 2 .
Cu6 Cu7 Cu8 60.29(10) . .
Se8 Cu7 Cu8 112.25(11) 5 2
Cu9 Cu7 Cu8 64.36(11) . 2
Cu5 Cu7 Cu8 97.35(11) . 2
Cu3 Cu7 Cu8 154.3(2) . 2
Cu3 Cu7 Cu8 54.66(12) 2 2
Se1 Cu7 Cu8 56.74(9) . 2
Se2 Cu7 Cu8 126.78(15) . 2
Se2 Cu7 Cu8 48.68(7) 2 2
Cu6 Cu7 Cu8 60.30(10) 2 2
Cu6 Cu7 Cu8 100.90(14) . 2
Cu8 Cu7 Cu8 108.5(2) . 2
Se2 Cu8 Cu8 172.61(11) . 6
Se2 Cu8 Cu2 63.83(14) . .
Cu8 Cu8 Cu2 118.3(2) 6 .
Se2 Cu8 Cu3 65.16(14) . .
Cu8 Cu8 Cu3 112.9(2) 6 .
Cu2 Cu8 Cu3 128.8(2) . .
Se2 Cu8 Cu1 125.69(14) . .
Cu8 Cu8 Cu1 61.40(8) 6 .
Cu2 Cu8 Cu1 104.1(2) . .
Cu3 Cu8 Cu1 101.4(2) . .
Se2 Cu8 Se1 110.11(12) . .
Cu8 Cu8 Se1 62.76(5) 6 .
Cu2 Cu8 Se1 101.50(15) . .
Cu3 Cu8 Se1 99.55(14) . .
Cu1 Cu8 Se1 124.16(11) . .
Se2 Cu8 Se6 121.6(2) . .
Cu8 Cu8 Se6 63.47(13) 6 .
Cu2 Cu8 Se6 62.18(15) . .
Cu3 Cu8 Se6 153.9(2) . .
Cu1 Cu8 Se6 53.23(8) . .
Se1 Cu8 Se6 100.67(11) . .
Se2 Cu8 Se6 119.04(15) . 6
Cu8 Cu8 Se6 62.43(14) 6 6
Cu2 Cu8 Se6 155.3(2) . 6
Cu3 Cu8 Se6 58.27(14) . 6
Cu1 Cu8 Se6 52.93(8) . 6
Se1 Cu8 Se6 100.04(12) . 6
Se6 Cu8 Se6 101.87(13) . 6
Se2 Cu8 Cu6 111.98(14) . 6
Cu8 Cu8 Cu6 66.57(14) 6 6
Cu2 Cu8 Cu6 56.80(13) . 6
Cu3 Cu8 Cu6 155.6(2) . 6
Cu1 Cu8 Cu6 99.13(11) . 6
Se1 Cu8 Cu6 57.63(8) . 6
Se6 Cu8 Cu6 49.57(9) . 6
Se6 Cu8 Cu6 128.88(12) 6 6
Se2 Cu8 Cu9 60.57(11) . .
Cu8 Cu8 Cu9 114.04(12) 6 .
Cu2 Cu8 Cu9 55.76(14) . .
Cu3 Cu8 Cu9 101.55(15) . .
Cu1 Cu8 Cu9 156.2(2) . .
Se1 Cu8 Cu9 57.12(10) . .
Se6 Cu8 Cu9 103.19(14) . .
Se6 Cu8 Cu9 148.8(2) 6 .
Cu6 Cu8 Cu9 60.25(11) 6 .
Se2 Cu8 Cu7 60.33(10) . .
Cu8 Cu8 Cu7 112.47(13) 6 .
Cu2 Cu8 Cu7 101.1(2) . .
Cu3 Cu8 Cu7 55.44(13) . .
Cu1 Cu8 Cu7 153.5(2) . .
Se1 Cu8 Cu7 56.88(9) . .
Se6 Cu8 Cu7 150.6(2) . .
Se6 Cu8 Cu7 100.80(14) 6 .
Cu6 Cu8 Cu7 101.26(12) 6 .
Cu9 Cu8 Cu7 49.95(10) . .
Se2 Cu8 Cu6 111.30(14) . .
Cu8 Cu8 Cu6 63.68(15) 6 .
Cu2 Cu8 Cu6 156.0(2) . .
Cu3 Cu8 Cu6 54.77(13) . .
Cu1 Cu8 Cu6 97.39(11) . .
Se1 Cu8 Cu6 56.76(8) . .
Se6 Cu8 Cu6 127.03(12) . .
Se6 Cu8 Cu6 48.63(9) 6 .
Cu6 Cu8 Cu6 109.72(13) 6 .
Cu9 Cu8 Cu6 100.76(13) . .
Cu7 Cu8 Cu6 59.81(11) . .
Se4 Cu9 Cu7 172.2(2) . .
Se4 Cu9 Cu5 126.1(2) . .
Cu7 Cu9 Cu5 61.69(14) . .
Se4 Cu9 Cu2 66.26(12) . .
Cu7 Cu9 Cu2 113.89(13) . .
Cu5 Cu9 Cu2 101.58(14) . .
Se4 Cu9 Cu2 66.27(12) . 2
Cu7 Cu9 Cu2 113.89(13) . 2
Cu5 Cu9 Cu2 101.57(14) . 2
Cu2 Cu9 Cu2 132.2(2) . 2
Se4 Cu9 Se1 109.4(2) . .
Cu7 Cu9 Se1 62.75(14) . .
Cu5 Cu9 Se1 124.4(2) . .
Cu2 Cu9 Se1 100.18(14) . .
Cu2 Cu9 Se1 100.18(14) 2 .
Se4 Cu9 Se2 120.59(11) . .
Cu7 Cu9 Se2 62.98(9) . .
Cu5 Cu9 Se2 53.44(7) . .
Cu2 Cu9 Se2 58.38(11) . .
Cu2 Cu9 Se2 154.2(2) 2 .
Se1 Cu9 Se2 100.14(11) . .
Se4 Cu9 Se2 120.59(11) . 2
Cu7 Cu9 Se2 62.98(9) . 2
Cu5 Cu9 Se2 53.44(7) . 2
Cu2 Cu9 Se2 154.2(2) . 2
Cu2 Cu9 Se2 58.38(11) 2 2
Se1 Cu9 Se2 100.14(11) . 2
Se2 Cu9 Se2 102.37(13) . 2
Se4 Cu9 Cu6 59.63(11) . 6
Cu7 Cu9 Cu6 113.5(2) . 6
Cu5 Cu9 Cu6 154.68(6) . 6
Cu2 Cu9 Cu6 56.01(12) . 6
Cu2 Cu9 Cu6 102.73(15) 2 6
Se1 Cu9 Cu6 57.36(10) . 6
Se2 Cu9 Cu6 101.51(7) . 6
Se2 Cu9 Cu6 149.76(14) 2 6
Se4 Cu9 Cu6 59.63(11) . 5
Cu7 Cu9 Cu6 113.5(2) . 5
Cu5 Cu9 Cu6 154.68(6) . 5
Cu2 Cu9 Cu6 102.73(15) . 5
Cu2 Cu9 Cu6 56.01(12) 2 5
Se1 Cu9 Cu6 57.36(10) . 5
Se2 Cu9 Cu6 149.76(14) . 5
Se2 Cu9 Cu6 101.51(7) 2 5
Cu6 Cu9 Cu6 50.47(11) 6 5
Se4 Cu9 Cu8 110.71(11) . .
Cu7 Cu9 Cu8 65.70(11) . .
Cu5 Cu9 Cu8 98.89(11) . .
Cu2 Cu9 Cu8 54.05(13) . .
Cu2 Cu9 Cu8 155.9(2) 2 .
Se1 Cu9 Cu8 57.20(10) . .
Se2 Cu9 Cu8 49.12(7) . .
Se2 Cu9 Cu8 128.59(15) 2 .
Cu6 Cu9 Cu8 59.46(10) 6 .
Cu6 Cu9 Cu8 101.02(14) 5 .
Se4 Cu9 Cu8 110.71(11) . 2
Cu7 Cu9 Cu8 65.70(11) . 2
Cu5 Cu9 Cu8 98.89(11) . 2
Cu2 Cu9 Cu8 155.9(2) . 2
Cu2 Cu9 Cu8 54.05(13) 2 2
Se1 Cu9 Cu8 57.21(10) . 2
Se2 Cu9 Cu8 128.59(15) . 2
Se2 Cu9 Cu8 49.12(7) 2 2
Cu6 Cu9 Cu8 101.02(14) 6 2
Cu6 Cu9 Cu8 59.46(10) 5 2
Cu8 Cu9 Cu8 110.2(2) . 2
C14 P1 C14 122.1(41) 6 .
C14 P1 C10 109.9(24) 6 6
C14 P1 C10 40.9(24) . 6
C14 P1 C10 40.9(24) 6 .
C14 P1 C10 109.9(24) . .
C10 P1 C10 129.1(38) 6 .
C14 P1 C12 60.7(28) 6 .
C14 P1 C12 101.9(28) . .
C10 P1 C12 63.7(27) 6 .
C10 P1 C12 101.0(27) . .
C14 P1 C12 101.9(28) 6 6
C14 P1 C12 60.7(28) . 6
C10 P1 C12 101.0(27) 6 6
C10 P1 C12 63.7(27) . 6
C12 P1 C12 145.9(49) . 6
C14 P1 Cu1 118.9(21) 6 .
C14 P1 Cu1 118.9(21) . .
C10 P1 Cu1 115.5(19) 6 .
C10 P1 Cu1 115.5(19) . .
C12 P1 Cu1 107.1(24) . .
C12 P1 Cu1 107.1(24) 6 .
C22 P2 C20 100.4(41) . .
C22 P2 C24 111.2(33) . .
C20 P2 C24 98.8(38) . .
C2A P2 C28 91.9(26) . .
C2A P2 C26 97.1(33) . .
C28 P2 C26 98.3(36) . .
C2A P2 Cu2 124.1(20) . .
C22 P2 Cu2 119.6(15) . .
C20 P2 Cu2 107.9(39) . .
C24 P2 Cu2 115.4(26) . .
C28 P2 Cu2 116.8(23) . .
C26 P2 Cu2 122.0(34) . .
C30 P3 C31 104.0(23) . .
C35 P3 C34 102.9(25) . .
C35 P3 C33 104.1(27) . .
C34 P3 C33 99.1(24) . .
C30 P3 C32 96.3(23) . .
C31 P3 C32 103.5(22) . .
C35 P3 Cu3 122.1(23) . .
C30 P3 Cu3 120.4(17) . .
C31 P3 Cu3 114.0(19) . .
C34 P3 Cu3 113.7(19) . .
C33 P3 Cu3 112.0(17) . .
C32 P3 Cu3 115.9(18) . .
C40 P4 C40 110.9(39) 2 .
C40 P4 C42 54.0(24) 2 .
C40 P4 C42 107.4(27) . .
C40 P4 C42 107.4(27) 2 2
C40 P4 C42 54.0(24) . 2
C42 P4 C42 65.2(34) . 2
C40 P4 C44 107.4(23) 2 2
C40 P4 C44 36.3(21) . 2
C42 P4 C44 136.3(25) . 2
C42 P4 C44 90.0(20) 2 2
C40 P4 C44 36.3(21) 2 .
C40 P4 C44 107.4(23) . .
C42 P4 C44 90.0(20) . .
C42 P4 C44 136.3(25) 2 .
C44 P4 C44 84.2(28) 2 .
C40 P4 Cu4 123.7(19) 2 .
C40 P4 Cu4 123.7(19) . .
C42 P4 Cu4 114.5(20) . .
C42 P4 Cu4 114.5(20) 2 .
C44 P4 Cu4 108.4(16) 2 .
C44 P4 Cu4 108.4(16) . .
C52 P5 C52 29.5(23) . 2
C52 P5 C50 99.4(19) . .
C52 P5 C50 119.3(20) 2 .
C52 P5 C50 119.3(20) . 2
C52 P5 C50 99.4(19) 2 2
C50 P5 C50 79.8(25) . 2
C52 P5 C54 84.5(22) . 2
C52 P5 C54 109.3(23) 2 2
C50 P5 C54 19.0(21) . 2
C50 P5 C54 97.5(22) 2 2
C52 P5 C54 109.3(23) . .
C52 P5 C54 84.5(22) 2 .
C50 P5 C54 97.5(22) . .
C50 P5 C54 19.0(22) 2 .
C54 P5 C54 113.8(38) 2 .
C52 P5 Cu5 115.3(12) . .
C52 P5 Cu5 115.3(12) 2 .
C50 P5 Cu5 118.0(16) . .
C50 P5 Cu5 118.0(16) 2 .
C54 P5 Cu5 115.1(21) 2 .
C54 P5 Cu5 115.1(21) . .
C11 C10 P1 113.0(37) . .
C13 C12 P1 103.7(46) . .
C15 C14 P1 134.1(55) . .
C21 C20 P2 136.4(84) . .
C23 C22 P2 119.4(34) . .
C25 C24 P2 118.0(53) . .
C27 C26 P2 102.9(58) . .
C29 C28 P2 116.1(58) . .
C2B C2A P2 91.8(33) . .
C3B C30 P3 108.6(34) . .
C37 C31 P3 119.1(39) . .
C39 C32 P3 98.3(43) . .
C36 C33 P3 107.7(54) . .
C3A C34 P3 109.2(44) . .
C38 C35 P3 108.3(44) . .
C41 C40 P4 113.1(43) . .
C43 C42 P4 118.4(39) . .
C45 C44 P4 109.1(32) . .
C51 C50 P5 107.9(28) . .
C53 C52 P5 115.7(27) . .
C55 C54 P5 103.9(41) . .

loop_
_geom_bond_atom_site_label_1
_geom_bond_atom_site_label_2
_geom_bond_distance
_geom_bond_site_symmetry_2
Se1 Cu9 2.711(5) 5
Se1 Cu9 2.711(5) .
Se1 Cu8 2.713(3) 6
Se1 Cu8 2.713(3) .
Se1 Cu8 2.714(3) 5
Se1 Cu8 2.714(3) 2
Se1 Cu7 2.718(4) 5
Se1 Cu7 2.718(4) .
Se1 Cu6 2.719(3) 6
Se1 Cu6 2.719(3) 5
Se1 Cu6 2.719(3) .
Se1 Cu6 2.720(3) 2
Se2 Cu8 2.362(3) .
Se2 Cu5 2.380(2) .
Se2 Cu2 2.591(5) .
Se2 Cu3 2.669(5) .
Se2 Cu9 2.721(3) .
Se2 Cu7 2.733(3) .
Se4 Cu9 2.352(4) .
Se4 Cu4 2.390(4) .
Se4 Cu6 2.681(4) 6
Se4 Cu6 2.681(4) 5
Se4 Cu2 2.705(5) .
Se4 Cu2 2.705(5) 2
Se6 Cu6 2.369(3) 6
Se6 Cu1 2.382(3) .
Se6 Cu3 2.597(5) 6
Se6 Cu2 2.715(5) .
Se6 Cu8 2.718(4) .
Se6 Cu8 2.743(4) 6
Se8 Cu7 2.346(4) 5
Se8 Cu4 2.366(5) .
Se8 Cu3 2.698(5) 6
Se8 Cu3 2.698(5) 5
Se8 Cu6 2.736(4) 6
Se8 Cu6 2.736(4) 5
Cu1 P1 2.258(11) .
Cu1 Se6 2.382(3) 6
Cu1 Cu8 2.594(4) 6
Cu1 Cu8 2.594(4) .
Cu2 P2 2.168(7) .
Cu2 Cu8 2.531(5) .
Cu2 Cu9 2.585(4) .
Cu2 Cu6 2.613(5) 6
Cu3 P3 2.174(6) .
Cu3 Cu8 2.583(5) .
Cu3 Cu6 2.586(5) .
Cu3 Se6 2.597(5) 6
Cu3 Cu7 2.608(4) .
Cu3 Se8 2.698(5) 5
Cu4 P4 2.239(9) .
Cu4 Cu6 2.603(4) 6
Cu4 Cu6 2.603(4) 5
Cu5 P5 2.216(8) .
Cu5 Se2 2.380(2) 2
Cu5 Cu9 2.563(5) .
Cu5 Cu7 2.595(5) .
Cu6 Se6 2.369(3) 6
Cu6 Cu6 2.507(5) 2
Cu6 Cu4 2.603(4) 5
Cu6 Cu2 2.613(5) 6
Cu6 Se4 2.681(4) 5
Cu6 Se8 2.736(4) 5
Cu6 Cu8 2.917(4) 6
Cu6 Cu9 2.940(4) 5
Cu6 Cu7 2.971(4) .
Cu6 Cu8 2.986(5) .
Cu7 Se8 2.346(4) 5
Cu7 Cu9 2.498(5) .
Cu7 Cu3 2.608(4) 2
Cu7 Se2 2.733(3) 2
Cu7 Cu6 2.971(4) 2
Cu7 Cu8 2.974(4) .
Cu7 Cu8 2.974(4) 2
Cu8 Cu8 2.484(5) 6
Cu8 Se6 2.743(4) 6
Cu8 Cu6 2.917(4) 6
Cu8 Cu9 2.941(4) .
Cu9 Cu2 2.585(4) 2
Cu9 Se2 2.721(3) 2
Cu9 Cu6 2.940(4) 6
Cu9 Cu6 2.940(4) 5
Cu9 Cu8 2.941(4) 2
P1 C14 1.68(5) 6
P1 C14 1.68(5) .
P1 C10 1.83(5) 6
P1 C10 1.83(5) .
P1 C12 1.97(6) .
P1 C12 1.97(6) 6
P2 C2A 1.77(5) .
P2 C22 1.83(4) .
P2 C20 1.86(8) .
P2 C24 1.92(7) .
P2 C28 1.98(6) .
P2 C26 2.03(7) .
P3 C35 1.80(6) .
P3 C30 1.82(4) .
P3 C31 1.83(5) .
P3 C34 1.88(5) .
P3 C33 1.97(4) .
P3 C32 2.05(5) .
P4 C40 1.75(5) 2
P4 C40 1.75(5) .
P4 C42 1.87(5) .
P4 C42 1.87(5) 2
P4 C44 1.98(4) 2
P4 C44 1.98(4) .
P5 C52 1.84(3) .
P5 C52 1.84(3) 2
P5 C50 1.88(4) .
P5 C50 1.88(4) 2
P5 C54 1.92(5) 2
P5 C54 1.92(5) .
C10 C11 1.46(4) .
C12 C13 1.55(5) .
C14 C15 1.49(4) .
C20 C21 1.53(5) .
C22 C23 1.51(4) .
C24 C25 1.55(5) .
C26 C27 1.52(5) .
C28 C29 1.52(5) .
C2A C2B 1.53(4) .
C30 C3B 1.60(7) .
C31 C37 1.49(4) .
C32 C39 1.50(5) .
C33 C36 1.55(5) .
C34 C3A 1.54(5) .
C35 C38 1.56(5) .
C40 C41 1.54(4) .
C42 C43 1.46(4) .
C44 C45 1.51(4) .
C50 C51 1.58(4) .
C52 C53 1.55(4) .
C54 C55 1.58(4) .
